data_1513480
loop_
_publ_author_name
'Nagamoto, Yuuki'
'Yamaoka, Yousuke'
'Fujimura, Shun'
'Takemoto, Yoshiji'
'Takasu, Kiyosei'

_publ_section_title
;
 Synthesis of Functionalized Polycyclic Aromatic Compounds via a Formal [2
 + 2]-Cycloaddition.
;
_journal_issue 3
_journal_name_full 'Organic letters'
_journal_page_first 1008
_journal_page_last 1011
_journal_paper_doi 10.1021/ol403757e
_journal_volume 16
_journal_year 2014
_chemical_formula_moiety 'C30 H30 O2'
_chemical_formula_sum 'C30 H30 O2'
_chemical_formula_weight 422.57
_space_group_IT_number 2
_symmetry_cell_setting triclinic
_symmetry_Int_Tables_number 2
_symmetry_space_group_name_Hall '-P 1'
_symmetry_space_group_name_H-M 'P -1'
_atom_sites_solution_hydrogens geom
_atom_sites_solution_primary direct
_atom_sites_solution_secondary difmap
_cell_angle_alpha 87.138(4)
_cell_angle_beta 81.679(4)
_cell_angle_gamma 80.307(4)
_cell_formula_units_Z 2
_cell_length_a 4.8479(7)
_cell_length_b 14.348(3)
_cell_length_c 16.644(3)
_cell_measurement_reflns_used 4177
_cell_measurement_temperature 296
_cell_measurement_theta_max 27.48
_cell_measurement_theta_min 3.75
_cell_volume 1128.8(4)
_computing_cell_refinement 'RAPID AUTO'
_computing_data_collection 'RAPID AUTO (Rigaku, ????)'
_computing_data_reduction 'RAPID AUTO'
_computing_molecular_graphics 'CrystalStructure 4.0'
_computing_publication_material 'CrystalStructure 4.0 (Rigaku, 2010)'
_computing_structure_refinement 'CRYSTALS (Carruthers, et al., 1999)'
_computing_structure_solution 'Il Milione (Burla, et al., 2007)'
_diffrn_ambient_temperature 296
_diffrn_detector_area_resol_mean 10.000
_diffrn_measured_fraction_theta_full 0.908
_diffrn_measured_fraction_theta_max 0.908
_diffrn_measurement_device_type 'Rigaku R-AXIS RAPID'
_diffrn_measurement_method \w
_diffrn_radiation_type 'Mo K\a'
_diffrn_radiation_wavelength 0.71075
_diffrn_reflns_av_R_equivalents 0.2715
_diffrn_reflns_limit_h_max 6
_diffrn_reflns_limit_h_min -6
_diffrn_reflns_limit_k_max 18
_diffrn_reflns_limit_k_min -17
_diffrn_reflns_limit_l_max 21
_diffrn_reflns_limit_l_min -21
_diffrn_reflns_number 9520
_diffrn_reflns_theta_full 27.49
_diffrn_reflns_theta_max 27.48
_diffrn_standards_number 0
_exptl_absorpt_coefficient_mu 0.076
_exptl_absorpt_correction_T_max 0.992
_exptl_absorpt_correction_T_min 1.000
_exptl_absorpt_correction_type multi-scan
_exptl_absorpt_process_details 'ABSCOR (Rigaku, 1995)'
_exptl_crystal_colour colorless
_exptl_crystal_density_diffrn 1.243
_exptl_crystal_density_method 'not measured'
_exptl_crystal_description block
_exptl_crystal_F_000 452.00
_exptl_crystal_size_max 0.500
_exptl_crystal_size_mid 0.100
_exptl_crystal_size_min 0.100
_refine_diff_density_max 1.910
_refine_diff_density_min -1.440
_refine_ls_extinction_coef 1389(212)
_refine_ls_extinction_method 'Larson (1970) Crystallographic Computing eq. 22'
_refine_ls_goodness_of_fit_ref 1.001
_refine_ls_hydrogen_treatment constr
_refine_ls_number_parameters 320
_refine_ls_number_reflns 4727
_refine_ls_R_factor_gt 0.1835
_refine_ls_shift/su_max 0.185
_refine_ls_structure_factor_coef F
_refine_ls_weighting_details 'w = 1/[0.0042Fo^2^ + 1.0000\s(Fo^2^)]'
_refine_ls_weighting_scheme calc
_refine_ls_wR_factor_ref 0.2702
_reflns_number_gt 839
_reflns_number_total 4727
_reflns_threshold_expression F>2.0\s(F)
_cod_data_source_file ol403757e_si_005.cif
_cod_data_source_block nagamoto1030
_cod_original_cell_volume 1128.8(3)
_cod_database_code 1513480

loop_
_symmetry_equiv_pos_site_id
_symmetry_equiv_pos_as_xyz
1 +X,+Y,+Z
2 -X,-Y,-Z

loop_
_atom_site_label
_atom_site_type_symbol
_atom_site_fract_x
_atom_site_fract_y
_atom_site_fract_z
_atom_site_U_iso_or_equiv
_atom_site_adp_type
_atom_site_occupancy
_atom_site_symmetry_multiplicity
_atom_site_calc_flag
_atom_site_refinement_flags
O1 O 0.5105(13) 1.0253(5) 0.7134(5) 0.052(3) Uani 1.0 2 d .
O2 O 0.2513(15) 0.4731(5) 0.7868(5) 0.057(3) Uani 1.0 2 d .
C1 C 1.0994(18) 0.7537(7) 0.4323(5) 0.030(3) Uani 1.0 2 d .
C2 C 0.9689(19) 0.6003(7) 0.4944(6) 0.038(3) Uani 1.0 2 d .
C3 C 0.8084(19) 0.4565(7) 0.5524(6) 0.038(3) Uani 1.0 2 d .
C4 C 0.7683(19) 0.5549(7) 0.5487(6) 0.038(3) Uani 1.0 2 d .
C5 C 1.2827(19) 0.7463(7) 1.0680(7) 0.043(3) Uani 1.0 2 d .
C6 C 0.7391(17) 0.8903(7) 0.8963(6) 0.035(3) Uani 1.0 2 d .
C7 C 0.6875(19) 0.7553(7) 0.5330(7) 0.046(4) Uani 1.0 2 d .
C8 C 0.552(2) 0.9366(7) 0.8425(7) 0.050(4) Uani 1.0 2 d .
C9 C 0.977(2) 0.7453(7) 0.9686(7) 0.042(3) Uani 1.0 2 d .
C10 C 0.537(2) 0.6101(7) 0.5988(8) 0.052(4) Uani 1.0 2 d .
C11 C 0.8721(17) 0.9443(7) 0.9552(6) 0.036(3) Uani 1.0 2 d .
C12 C 1.0536(19) 0.8992(7) 1.0084(7) 0.042(3) Uani 1.0 2 d .
C13 C 1.1969(18) 0.5978(7) 1.0245(6) 0.034(3) Uani 1.0 2 d .
C14 C 0.8307(19) 1.0445(7) 0.9487(7) 0.047(4) Uani 1.0 2 d .
C15 C 0.917(2) 0.7040(7) 0.4884(6) 0.038(3) Uani 1.0 2 d .
C16 C 1.031(2) 0.6449(7) 0.9736(7) 0.048(4) Uani 1.0 2 d .
C17 C 0.793(2) 0.7923(7) 0.9038(8) 0.053(4) Uani 1.0 2 d .
C18 C 1.1058(19) 0.7965(7) 1.0162(7) 0.040(3) Uani 1.0 2 d .
C19 C 0.325(2) 0.5625(7) 0.6591(7) 0.045(3) Uani 1.0 2 d .
C20 C 1.047(3) 0.8512(7) 0.4307(7) 0.049(4) Uani 1.0 2 d .
C21 C 0.636(3) 0.8551(7) 0.5276(7) 0.052(4) Uani 1.0 2 d .
C22 C 1.3366(18) 0.6471(7) 1.0717(7) 0.046(4) Uani 1.0 2 d .
C23 C 0.821(2) 0.9032(7) 0.4787(8) 0.058(4) Uani 1.0 2 d .
C24 C 0.702(2) 0.9750(7) 0.7657(6) 0.042(4) Uani 1.0 2 d .
C25 C 0.496(3) 0.7052(7) 0.5936(7) 0.058(4) Uani 1.0 2 d .
C26 C 0.451(2) 0.5250(8) 0.7314(9) 0.062(4) Uani 1.0 2 d .
C27 C 0.892(2) 0.8966(8) 0.7099(8) 0.058(4) Uani 1.0 2 d .
C28 C 0.498(3) 0.6045(8) 0.7864(7) 0.053(4) Uani 1.0 2 d .
C29 C 0.393(3) 1.1170(8) 0.7456(9) 0.079(5) Uani 1.0 2 d .
C30 C 0.253(3) 0.3815(8) 0.7559(10) 0.088(5) Uani 1.0 2 d .
H1 H 1.2559 0.7205 0.4008 0.0366 Uiso 1.0 2 calc R
H2 H 0.6843 0.4271 0.5890 0.0424 Uiso 1.0 2 calc R
H3 H 1.3628 0.7799 1.1023 0.0496 Uiso 1.0 2 calc R
H4 H 1.2218 0.5321 1.0276 0.0426 Uiso 1.0 2 calc R
H5 H 0.7126 1.0745 0.9126 0.0571 Uiso 1.0 2 calc R
H6 H 0.9526 0.6110 0.9392 0.0586 Uiso 1.0 2 calc R
H7 H 0.7155 0.7563 0.8707 0.0645 Uiso 1.0 2 calc R
H8 H 1.1665 0.8835 0.3952 0.0565 Uiso 1.0 2 calc R
H9 H 0.4795 0.8879 0.5592 0.0615 Uiso 1.0 2 calc R
H10 H 1.4587 0.6158 1.1062 0.0522 Uiso 1.0 2 calc R
H11 H 0.7898 0.9690 0.4763 0.0681 Uiso 1.0 2 calc R
H12 H 0.3407 0.7404 0.6239 0.0654 Uiso 1.0 2 calc R
H13 H 0.9887 0.9253 0.6631 0.0678 Uiso 1.0 2 calc R
H14 H 1.0286 0.8588 0.7396 0.0678 Uiso 1.0 2 calc R
H15 H 0.7712 0.8572 0.6928 0.0677 Uiso 1.0 2 calc R
H16 H 0.3258 0.6490 0.7957 0.0618 Uiso 1.0 2 calc R
H17 H 0.5469 0.5776 0.8375 0.0619 Uiso 1.0 2 calc R
H18 H 0.6468 0.6363 0.7600 0.0619 Uiso 1.0 2 calc R
H19 H 0.5413 1.1531 0.7477 0.0922 Uiso 1.0 2 calc R
H20 H 0.2656 1.1486 0.7100 0.0922 Uiso 1.0 2 calc R
H21 H 0.2919 1.1108 0.7991 0.0921 Uiso 1.0 2 calc R
H22 H 0.4395 0.3458 0.7560 0.1033 Uiso 1.0 2 calc R
H23 H 0.1196 0.3505 0.7910 0.1033 Uiso 1.0 2 calc R
H24 H 0.2055 0.3856 0.7017 0.1033 Uiso 1.0 2 calc R
H25 H 0.4386 0.8906 0.8305 0.0589 Uiso 1.0 2 calc R
H26 H 0.4299 0.9882 0.8719 0.0589 Uiso 1.0 2 calc R
H27 H 0.1578 0.6092 0.6732 0.0505 Uiso 1.0 2 calc R
H28 H 0.2764 0.5115 0.6306 0.0505 Uiso 1.0 2 calc R
H29 H 0.8255 1.0175 0.7797 0.0550 Uiso 1.0 2 calc R
H30 H 0.6307 0.4828 0.7165 0.0717 Uiso 1.0 2 calc R

loop_
_atom_site_aniso_label
_atom_site_aniso_U_11
_atom_site_aniso_U_22
_atom_site_aniso_U_33
_atom_site_aniso_U_12
_atom_site_aniso_U_13
_atom_site_aniso_U_23
O1 0.045(4) 0.034(5) 0.083(6) -0.013(4) -0.023(4) 0.015(4)
O2 0.076(5) 0.029(5) 0.063(6) -0.009(4) -0.002(4) 0.002(4)
C1 0.039(6) 0.032(6) 0.021(5) -0.014(4) 0.004(4) 0.002(4)
C2 0.048(6) 0.027(6) 0.041(6) -0.007(5) -0.014(5) 0.020(5)
C3 0.042(6) 0.023(6) 0.042(7) -0.002(4) 0.010(5) 0.008(5)
C4 0.046(6) 0.018(5) 0.047(7) -0.005(4) 0.007(5) -0.004(5)
C5 0.039(6) 0.023(6) 0.062(8) -0.007(4) 0.014(6) 0.002(5)
C6 0.026(5) 0.039(7) 0.040(6) -0.000(4) -0.017(5) 0.002(5)
C7 0.044(6) 0.011(5) 0.082(9) -0.007(4) -0.008(6) -0.001(5)
C8 0.058(7) 0.026(6) 0.064(8) -0.016(5) 0.016(6) -0.014(6)
C9 0.053(7) 0.018(6) 0.053(7) -0.009(5) 0.000(6) -0.006(5)
C10 0.044(6) 0.009(5) 0.100(10) -0.010(4) 0.008(6) -0.003(6)
C11 0.025(5) 0.030(6) 0.053(7) -0.000(4) -0.007(5) -0.008(5)
C12 0.046(6) 0.019(6) 0.055(8) 0.005(4) 0.001(6) -0.011(5)
C13 0.047(6) 0.027(6) 0.033(6) -0.002(4) -0.024(5) 0.004(5)
C14 0.041(6) 0.018(6) 0.084(9) 0.000(4) -0.024(6) -0.003(6)
C15 0.064(7) 0.023(6) 0.032(6) -0.009(5) -0.022(5) 0.002(4)
C16 0.063(7) 0.016(6) 0.067(8) -0.017(5) -0.005(6) 0.003(5)
C17 0.057(7) 0.020(6) 0.085(10) -0.009(5) -0.020(7) 0.010(6)
C18 0.041(6) 0.022(6) 0.059(8) -0.005(4) -0.015(5) 0.007(5)
C19 0.056(7) 0.017(6) 0.053(7) 0.012(5) 0.003(6) 0.005(5)
C20 0.076(8) 0.027(6) 0.038(7) -0.013(5) 0.014(6) 0.005(5)
C21 0.060(7) 0.012(6) 0.082(9) -0.004(5) 0.001(6) -0.014(6)
C22 0.029(6) 0.035(7) 0.067(8) 0.002(5) 0.008(5) 0.010(6)
C23 0.054(7) 0.015(6) 0.101(10) -0.006(5) -0.004(7) 0.005(6)
C24 0.070(7) 0.021(6) 0.047(7) -0.014(5) -0.036(6) 0.001(5)
C25 0.069(8) 0.016(6) 0.079(9) -0.009(5) 0.023(7) -0.004(6)
C26 0.033(6) 0.032(7) 0.115(11) -0.010(5) 0.006(7) 0.023(7)
C27 0.045(6) 0.036(7) 0.088(9) 0.003(5) -0.004(6) -0.006(6)
C28 0.077(8) 0.044(8) 0.034(7) -0.012(6) 0.004(6) 0.006(5)
C29 0.048(7) 0.027(7) 0.156(15) -0.004(5) 0.006(8) 0.008(8)
C30 0.055(8) 0.023(7) 0.180(17) -0.007(6) 0.006(9) -0.007(9)

loop_
_atom_type_symbol
_atom_type_description
_atom_type_scat_dispersion_real
_atom_type_scat_dispersion_imag
_atom_type_scat_source
C C 0.0033 0.0016
;
International Tables for Crystallography
(1992, Vol. C, Tables 4.2.6.8 and 6.1.1.4)
;
H H 0.0000 0.0000
;
International Tables for Crystallography
(1992, Vol. C, Table 6.1.1.4)
;
O O 0.0106 0.0060
;
International Tables for Crystallography
(1992, Vol. C, Tables 4.2.6.8 and 6.1.1.4)
;

loop_
_geom_angle_atom_site_label_1
_geom_angle_atom_site_label_2
_geom_angle_atom_site_label_3
_geom_angle
_geom_angle_publ_flag
_geom_angle_site_symmetry_1
_geom_angle_site_symmetry_3
C24 O1 C29 109.7(9) yes . .
C26 O2 C30 110.1(9) yes . .
C15 C1 C20 118.2(8) yes . .
C3 C2 C4 118.7(9) yes 2_766 .
C3 C2 C15 123.7(9) yes 2_766 .
C4 C2 C15 117.5(8) yes . .
C2 C3 C4 123.2(9) yes 2_766 .
C2 C4 C3 118.1(8) yes . .
C2 C4 C10 120.9(8) yes . .
C3 C4 C10 121.0(9) yes . .
C18 C5 C22 122.2(10) yes . .
C8 C6 C11 123.1(9) yes . .
C8 C6 C17 121.0(10) yes . .
C11 C6 C17 115.7(9) yes . .
C15 C7 C21 121.2(9) yes . .
C15 C7 C25 119.6(8) yes . .
C21 C7 C25 119.0(9) yes . .
C6 C8 C24 113.4(9) yes . .
C16 C9 C17 117.7(10) yes . .
C16 C9 C18 119.2(10) yes . .
C17 C9 C18 122.8(9) yes . .
C4 C10 C19 121.5(8) yes . .
C4 C10 C25 120.6(10) yes . .
C19 C10 C25 117.9(9) yes . .
C6 C11 C12 123.3(9) yes . .
C6 C11 C14 118.1(9) yes . .
C12 C11 C14 118.3(10) yes . .
C11 C12 C14 116.5(9) yes . 2_777
C11 C12 C18 120.3(10) yes . .
C14 C12 C18 123.3(10) yes 2_777 .
C16 C13 C22 119.9(10) yes . .
C11 C14 C12 125.2(10) yes . 2_777
C1 C15 C2 120.5(8) yes . .
C1 C15 C7 118.5(9) yes . .
C2 C15 C7 120.9(9) yes . .
C9 C16 C13 122.3(11) yes . .
C6 C17 C9 119.2(10) yes . .
C5 C18 C9 117.8(9) yes . .
C5 C18 C12 123.8(10) yes . .
C9 C18 C12 118.4(9) yes . .
C10 C19 C26 111.0(9) yes . .
C1 C20 C23 123.1(10) yes . .
C7 C21 C23 120.5(9) yes . .
C5 C22 C13 118.4(10) yes . .
C20 C23 C21 118.2(9) yes . .
O1 C24 C8 112.9(8) yes . .
O1 C24 C27 104.0(8) yes . .
C8 C24 C27 114.0(8) yes . .
C7 C25 C10 120.2(9) yes . .
O2 C26 C19 110.5(9) yes . .
O2 C26 C28 102.8(9) yes . .
C19 C26 C28 112.9(9) yes . .
C15 C1 H1 120.330 no . .
C20 C1 H1 121.315 no . .
C2 C3 H2 118.464 no 2_766 .
C4 C3 H2 118.274 no . .
C18 C5 H3 118.564 no . .
C22 C5 H3 119.170 no . .
C6 C8 H25 106.612 no . .
C6 C8 H26 107.010 no . .
C24 C8 H25 111.036 no . .
C24 C8 H26 109.390 no . .
H25 C8 H26 109.287 no . .
C16 C13 H4 119.829 no . .
C22 C13 H4 120.266 no . .
C11 C14 H5 118.402 no . .
C12 C14 H5 116.404 no 2_777 .
C9 C16 H6 118.753 no . .
C13 C16 H6 118.882 no . .
C6 C17 H7 119.415 no . .
C9 C17 H7 121.354 no . .
C10 C19 H27 107.853 no . .
C10 C19 H28 106.910 no . .
C26 C19 H27 111.361 no . .
C26 C19 H28 110.201 no . .
H27 C19 H28 109.418 no . .
C1 C20 H8 118.386 no . .
C23 C20 H8 118.484 no . .
C7 C21 H9 119.018 no . .
C23 C21 H9 120.455 no . .
C5 C22 H10 120.033 no . .
C13 C22 H10 121.577 no . .
C20 C23 H11 121.455 no . .
C21 C23 H11 120.299 no . .
O1 C24 H29 109.243 no . .
C8 C24 H29 109.254 no . .
C27 C24 H29 107.244 no . .
C7 C25 H12 119.268 no . .
C10 C25 H12 120.304 no . .
O2 C26 H30 109.770 no . .
C19 C26 H30 111.044 no . .
C28 C26 H30 109.632 no . .
C24 C27 H13 110.243 no . .
C24 C27 H14 110.401 no . .
C24 C27 H15 107.849 no . .
H13 C27 H14 109.446 no . .
H13 C27 H15 109.433 no . .
H14 C27 H15 109.441 no . .
C26 C28 H16 108.576 no . .
C26 C28 H17 109.912 no . .
C26 C28 H18 110.009 no . .
H16 C28 H17 109.441 no . .
H16 C28 H18 109.444 no . .
H17 C28 H18 109.442 no . .
O1 C29 H19 109.879 no . .
O1 C29 H20 108.050 no . .
O1 C29 H21 110.563 no . .
H19 C29 H20 109.437 no . .
H19 C29 H21 109.446 no . .
H20 C29 H21 109.442 no . .
O2 C30 H22 107.963 no . .
O2 C30 H23 108.767 no . .
O2 C30 H24 111.749 no . .
H22 C30 H23 109.437 no . .
H22 C30 H24 109.446 no . .
H23 C30 H24 109.440 no . .

loop_
_geom_bond_atom_site_label_1
_geom_bond_atom_site_label_2
_geom_bond_distance
_geom_bond_publ_flag
_geom_bond_site_symmetry_2
O1 C24 1.443(13) yes .
O1 C29 1.438(13) yes .
O2 C26 1.504(13) yes .
O2 C30 1.434(15) yes .
C1 C15 1.439(13) yes .
C1 C20 1.379(14) yes .
C2 C3 1.400(12) yes 2_766
C2 C4 1.444(13) yes .
C2 C15 1.468(13) yes .
C3 C4 1.392(13) yes .
C4 C10 1.442(13) yes .
C5 C18 1.394(14) yes .
C5 C22 1.404(14) yes .
C6 C8 1.430(14) yes .
C6 C11 1.551(15) yes .
C6 C17 1.388(14) yes .
C7 C15 1.368(13) yes .
C7 C21 1.412(13) yes .
C7 C25 1.509(15) yes .
C8 C24 1.505(14) yes .
C9 C16 1.420(14) yes .
C9 C17 1.553(16) yes .
C9 C18 1.385(16) yes .
C10 C19 1.547(14) yes .
C10 C25 1.346(13) yes .
C11 C12 1.398(14) yes .
C11 C14 1.419(14) yes .
C12 C14 1.343(16) yes 2_777
C12 C18 1.454(14) yes .
C13 C16 1.333(14) yes .
C13 C22 1.395(16) yes .
C19 C26 1.466(17) yes .
C20 C23 1.386(14) yes .
C21 C23 1.373(15) yes .
C24 C27 1.577(14) yes .
C26 C28 1.562(17) yes .
C1 H1 0.930 no .
C3 H2 0.930 no .
C5 H3 0.930 no .
C8 H25 0.970 no .
C8 H26 0.970 no .
C13 H4 0.930 no .
C14 H5 0.930 no .
C16 H6 0.930 no .
C17 H7 0.930 no .
C19 H27 0.970 no .
C19 H28 0.970 no .
C20 H8 0.930 no .
C21 H9 0.930 no .
C22 H10 0.930 no .
C23 H11 0.930 no .
C24 H29 0.980 no .
C25 H12 0.930 no .
C26 H30 0.980 no .
C27 H13 0.960 no .
C27 H14 0.960 no .
C27 H15 0.960 no .
C28 H16 0.960 no .
C28 H17 0.960 no .
C28 H18 0.960 no .
C29 H19 0.960 no .
C29 H20 0.960 no .
C29 H21 0.960 no .
C30 H22 0.960 no .
C30 H23 0.960 no .
C30 H24 0.960 no .

loop_
_geom_contact_atom_site_label_1
_geom_contact_atom_site_label_2
_geom_contact_distance
_geom_contact_publ_flag
_geom_contact_site_symmetry_2
C1 C3 2.977(13) no 2_766
C1 C21 2.788(13) no .
C2 C2 2.841(14) no 2_766
C2 C25 2.870(13) no .
C3 C3 2.771(13) no 2_766
C3 C19 2.969(12) no .
C3 C26 3.327(15) no .
C4 C4 2.857(12) no 2_766
C4 C7 2.840(13) no .
C4 C26 3.245(16) no .
C5 C14 2.966(13) no 2_777
C5 C16 2.729(16) no .
C6 C18 2.984(14) no .
C6 C27 3.084(16) no .
C7 C20 2.745(15) no .
C8 C14 3.004(17) no .
C8 C29 3.027(16) no .
C9 C11 2.818(14) no .
C9 C22 2.789(15) no .
C10 C15 2.864(14) no .
C10 C28 3.098(17) no .
C11 C11 2.785(15) no 2_777
C11 C24 3.364(15) no .
C12 C12 2.860(14) no 2_777
C12 C17 2.921(17) no .
C13 C18 2.811(14) no .
C14 C14 2.670(15) no 2_777
C14 C24 3.424(16) no .
C15 C23 2.818(14) no .
C17 C24 3.414(15) no .
C17 C27 3.492(17) no .
C19 C30 3.030(16) no .
C25 C26 3.383(16) no .
C25 C28 3.453(16) no .
O1 C20 3.588(13) no 2_776
O2 C22 3.508(13) no 2_767
C1 C7 3.515(15) no 1_655
C1 C25 3.501(15) no 1_655
C2 C10 3.486(16) no 1_655
C2 C19 3.419(15) no 1_655
C3 C4 3.495(15) no 2_666
C3 C10 3.470(16) no 2_666
C4 C3 3.495(15) no 2_666
C4 C19 3.497(15) no 1_655
C5 C9 3.525(13) no 1_655
C5 C17 3.526(15) no 1_655
C6 C12 3.553(12) no 1_455
C6 C14 3.531(13) no 2_677
C7 C1 3.515(15) no 1_455
C8 C11 3.535(13) no 1_455
C8 C12 3.479(14) no 1_455
C9 C5 3.525(13) no 1_455
C10 C2 3.486(16) no 1_455
C10 C3 3.470(16) no 2_666
C11 C8 3.535(13) no 1_655
C11 C14 3.529(12) no 2_677
C12 C6 3.553(12) no 1_655
C12 C8 3.479(14) no 1_655
C14 C6 3.531(13) no 2_677
C14 C11 3.529(12) no 2_677
C15 C25 3.521(16) no 1_655
C16 C22 3.519(14) no 1_455
C16 C28 3.586(15) no 1_655
C17 C5 3.526(15) no 1_455
C17 C18 3.569(13) no 1_455
C18 C17 3.569(13) no 1_655
C19 C2 3.419(15) no 1_455
C19 C4 3.497(15) no 1_455
C20 O1 3.588(13) no 2_776
C20 C21 3.489(17) no 1_655
C21 C20 3.489(17) no 1_455
C21 C27 3.553(18) no .
C22 O2 3.508(13) no 2_767
C22 C16 3.519(14) no 1_655
C25 C1 3.501(15) no 1_455
C25 C15 3.521(16) no 1_455
C27 C21 3.553(18) no .
C28 C16 3.586(15) no 1_455
O1 H13 2.5636 no .
O1 H14 3.2250 no .
O1 H15 2.5417 no .
O1 H25 2.7035 no .
O1 H26 2.6500 no .
O2 H16 2.6233 no .
O2 H17 2.4915 no .
O2 H18 3.2431 no .
O2 H27 2.6789 no .
O2 H28 2.6205 no .
C1 H2 2.6496 no 2_766
C1 H11 3.2682 no .
C2 H1 2.6938 no .
C2 H2 3.2695 no .
C3 H1 2.6747 no 2_766
C3 H28 2.7228 no .
C3 H30 2.7661 no .
C4 H2 3.2821 no 2_766
C4 H12 3.2672 no .
C4 H27 3.3570 no .
C4 H28 2.7220 no .
C4 H30 2.9528 no .
C5 H4 3.2491 no .
C5 H5 2.6112 no 2_777
C6 H5 2.6509 no .
C6 H14 2.7969 no .
C6 H15 3.4211 no .
C6 H29 2.6352 no .
C7 H1 3.2527 no .
C7 H11 3.2596 no .
C8 H5 2.6273 no .
C8 H7 2.6160 no .
C8 H13 3.3955 no .
C8 H14 2.7755 no .
C8 H15 2.7826 no .
C8 H19 3.4092 no .
C8 H21 2.7164 no .
C9 H3 3.2155 no .
C9 H4 3.2482 no .
C10 H2 2.6089 no .
C10 H16 3.3342 no .
C10 H18 2.8640 no .
C10 H30 2.6453 no .
C11 H5 3.1631 no 2_777
C11 H7 3.3476 no .
C11 H25 3.3587 no .
C11 H26 2.6898 no .
C11 H29 3.0817 no .
C12 H3 2.6766 no .
C12 H5 3.2508 no .
C13 H3 3.2404 no .
C14 H3 2.6773 no 2_777
C14 H5 3.5999 no 2_777
C14 H26 2.7227 no .
C14 H29 2.8634 no .
C15 H2 2.6892 no 2_766
C15 H8 3.2569 no .
C15 H9 3.2481 no .
C15 H12 3.3115 no .
C16 H7 2.7369 no .
C16 H10 3.2055 no .
C17 H6 2.6491 no .
C17 H14 2.9814 no .
C17 H25 2.4588 no .
C17 H26 3.1201 no .
C18 H5 2.5828 no 2_777
C18 H6 3.2501 no .
C18 H7 3.4069 no .
C18 H10 3.2803 no .
C19 H2 2.5808 no .
C19 H12 2.6023 no .
C19 H16 2.6461 no .
C19 H17 3.3292 no .
C19 H18 2.8047 no .
C19 H22 3.4272 no .
C19 H24 2.7340 no .
C20 H9 3.2147 no .
C21 H8 3.2009 no .
C21 H12 2.6832 no .
C22 H6 3.1974 no .
C23 H1 3.2681 no .
C24 H5 2.9034 no .
C24 H7 3.5117 no .
C24 H19 2.5583 no .
C24 H20 3.1778 no .
C24 H21 2.5577 no .
C25 H9 2.6450 no .
C25 H16 3.4344 no .
C25 H18 3.0404 no .
C25 H27 2.5083 no .
C25 H28 3.1427 no .
C26 H2 2.8086 no .
C26 H12 3.4940 no .
C26 H22 2.5920 no .
C26 H23 3.2391 no .
C26 H24 2.5962 no .
C27 H7 3.3664 no .
C27 H25 2.7648 no .
C27 H26 3.4108 no .
C28 H12 3.3570 no .
C28 H27 2.6699 no .
C28 H28 3.3613 no .
C29 H3 3.4400 no 2_777
C29 H5 3.3559 no .
C29 H25 3.4620 no .
C29 H26 2.7341 no .
C29 H29 2.4517 no .
C30 H1 3.4659 no 2_766
C30 H2 3.3324 no .
C30 H27 3.4652 no .
C30 H28 2.7300 no .
C30 H30 2.5184 no .
H1 H2 2.0905 no 2_766
H1 H8 2.3047 no .
H1 H22 2.9245 no 2_766
H1 H24 3.1101 no 2_766
H1 H30 3.5117 no 2_766
H2 H22 3.1107 no .
H2 H24 2.8896 no .
H2 H27 3.5195 no .
H2 H28 2.1765 no .
H2 H30 2.2675 no .
H3 H5 2.0671 no 2_777
H3 H10 2.3227 no .
H3 H19 2.8463 no 2_777
H3 H21 3.1443 no 2_777
H3 H29 3.5069 no 2_777
H4 H6 2.2455 no .
H4 H10 2.3509 no .
H5 H19 3.0878 no .
H5 H21 2.9431 no .
H5 H25 3.5579 no .
H5 H26 2.1903 no .
H5 H29 2.3547 no .
H6 H7 2.5103 no .
H7 H14 2.9501 no .
H7 H15 3.2272 no .
H7 H25 2.2859 no .
H7 H26 3.3822 no .
H8 H11 2.3147 no .
H9 H11 2.3135 no .
H9 H12 2.4759 no .
H12 H16 3.0821 no .
H12 H18 3.0741 no .
H12 H27 2.2808 no .
H12 H28 3.3465 no .
H13 H29 2.3660 no .
H14 H25 3.0093 no .
H14 H29 2.4098 no .
H15 H25 2.6197 no .
H15 H29 2.8444 no .
H16 H27 2.4301 no .
H16 H28 3.5210 no .
H16 H30 2.8600 no .
H17 H27 3.5103 no .
H17 H30 2.4336 no .
H18 H27 3.0361 no .
H18 H30 2.3706 no .
H19 H26 3.1279 no .
H19 H29 2.2750 no .
H20 H26 3.5458 no .
H20 H29 3.3501 no .
H21 H25 3.1545 no .
H21 H26 2.1536 no .
H21 H29 2.6879 no .
H22 H28 3.1588 no .
H22 H30 2.3363 no .
H23 H28 3.5259 no .
H23 H30 3.4264 no .
H24 H27 3.1935 no .
H24 H28 2.1579 no .
H24 H30 2.7203 no .
H25 H29 2.8430 no .
H26 H29 2.3590 no .
H27 H30 2.8306 no .
H28 H30 2.3612 no .
O1 H8 2.6589 no 2_776
O1 H9 3.3488 no .
O1 H13 3.3343 no 1_455
O1 H14 3.5832 no 1_455
O1 H29 3.3631 no 1_455
O2 H4 3.5761 no 2_667
O2 H6 3.3038 no 1_455
O2 H10 2.5818 no 2_767
O2 H17 3.4911 no 1_455
O2 H18 3.4978 no 1_455
O2 H30 3.3628 no 1_455
C1 H12 3.5389 no 1_655
C1 H19 3.5586 no 2_776
C1 H20 3.2790 no 2_676
C2 H24 3.4759 no 2_666
C2 H27 3.2510 no 1_655
C2 H28 3.0050 no 1_655
C2 H28 3.1631 no 2_666
C3 H24 3.3741 no 1_655
C3 H28 3.0038 no 1_655
C3 H28 3.1328 no 2_666
C4 H2 3.3679 no 2_666
C4 H27 3.2018 no 1_655
C4 H28 2.9467 no 1_655
C4 H28 3.2245 no 2_666
C5 H22 3.5074 no 2_767
C5 H23 3.2403 no 2_667
C6 H5 3.5969 no 2_677
C6 H25 3.4105 no 1_655
C7 H1 3.3569 no 1_455
C7 H15 3.2052 no .
C9 H3 3.4281 no 1_455
C9 H16 3.3537 no 1_655
C10 H2 3.5409 no 2_666
C10 H27 3.4148 no 1_655
C11 H5 3.3676 no 2_677
C11 H25 3.2002 no 1_655
C11 H26 3.0058 no 1_655
C11 H26 3.1534 no 2_677
C12 H21 3.4025 no 2_677
C12 H25 3.2591 no 1_655
C12 H26 3.0686 no 1_655
C12 H26 3.1259 no 2_677
C13 H4 3.2079 no 2_767
C13 H4 3.1387 no 2_867
C13 H6 3.2071 no 2_767
C13 H17 3.3248 no 1_655
C13 H17 3.5137 no 2_767
C13 H23 3.2879 no 2_667
C14 H21 3.3130 no 1_655
C14 H26 2.9938 no 1_655
C14 H26 3.1146 no 2_677
C15 H12 3.3772 no 1_655
C15 H27 3.5722 no 1_655
C16 H4 3.0031 no 2_767
C16 H10 3.3582 no 1_455
C16 H16 3.0980 no 1_655
C16 H17 3.1757 no 1_655
C17 H16 3.3725 no 1_655
C17 H18 3.5782 no .
C18 H7 3.5247 no 1_655
C18 H21 3.5732 no 2_677
C18 H25 3.5842 no 1_655
C19 H18 3.4879 no 1_455
C20 H9 3.3225 no 1_655
C20 H11 3.3354 no 2_776
C20 H13 3.4855 no 2_776
C20 H19 3.3268 no 2_776
C20 H20 2.9675 no 2_676
C21 H8 3.3555 no 1_455
C21 H11 2.9846 no 2_676
C21 H13 3.3074 no .
C21 H15 2.9197 no .
C22 H4 3.3865 no 2_867
C22 H6 3.4258 no 1_655
C22 H17 3.4844 no 2_767
C22 H22 3.2219 no 2_767
C22 H23 2.9381 no 2_667
C23 H9 3.1805 no 2_676
C23 H11 3.2202 no 2_676
C23 H11 3.0307 no 2_776
C23 H13 3.3295 no .
C23 H13 3.4674 no 2_776
C23 H15 3.5728 no .
C23 H20 3.3644 no 2_676
C24 H8 3.3313 no 2_776
C25 H1 3.5541 no 1_455
C25 H15 3.3524 no .
C26 H10 3.3276 no 2_767
C27 H8 3.5203 no 2_776
C27 H9 3.4468 no .
C27 H9 3.5004 no 1_655
C27 H12 3.0940 no 1_655
C27 H25 3.5347 no 1_655
C28 H6 3.3854 no 1_455
C28 H7 3.0543 no .
C28 H10 3.5421 no 2_767
C28 H27 3.4789 no 1_655
C29 H8 2.9324 no 2_776
C29 H22 3.3444 no 1_565
C29 H23 3.4673 no 1_565
C29 H29 3.2738 no 1_455
C30 H10 2.8596 no 2_767
C30 H19 3.3399 no 1_545
C30 H20 3.4526 no 1_545
C30 H30 3.2636 no 1_455
H1 C7 3.3569 no 1_655
H1 C25 3.5541 no 1_655
H1 H19 3.1316 no 2_776
H1 H20 3.5672 no 2_676
H1 H20 3.4913 no 2_776
H1 H24 3.5692 no 2_666
H2 C4 3.3679 no 2_666
H2 C10 3.5409 no 2_666
H2 H24 3.3172 no 1_655
H2 H28 3.4655 no 1_655
H3 C9 3.4281 no 1_655
H3 H21 3.5068 no 2_677
H3 H22 3.0637 no 2_767
H3 H23 3.4730 no 2_667
H3 H23 3.5110 no 2_767
H4 O2 3.5761 no 2_667
H4 C13 3.2079 no 2_767
H4 C13 3.1387 no 2_867
H4 C16 3.0031 no 2_767
H4 C22 3.3865 no 2_867
H4 H4 2.7645 no 2_767
H4 H4 2.7381 no 2_867
H4 H6 2.3596 no 2_767
H4 H10 3.1979 no 2_867
H4 H17 3.4096 no 1_655
H4 H17 2.9250 no 2_767
H4 H23 3.5797 no 2_667
H5 C6 3.5969 no 2_677
H5 C11 3.3676 no 2_677
H5 H21 3.2537 no 1_655
H5 H26 3.4692 no 1_655
H6 O2 3.3038 no 1_655
H6 C13 3.2071 no 2_767
H6 C22 3.4258 no 1_455
H6 C28 3.3854 no 1_655
H6 H4 2.3596 no 2_767
H6 H10 3.3914 no 1_455
H6 H16 2.8683 no 1_655
H6 H17 2.8862 no .
H6 H17 3.0988 no 1_655
H6 H18 3.4960 no .
H7 C18 3.5247 no 1_455
H7 C28 3.0543 no .
H7 H16 3.0577 no .
H7 H16 3.2046 no 1_655
H7 H17 2.9203 no .
H7 H18 2.6758 no .
H8 O1 2.6589 no 2_776
H8 C21 3.3555 no 1_655
H8 C24 3.3313 no 2_776
H8 C27 3.5203 no 2_776
H8 C29 2.9324 no 2_776
H8 H9 3.3178 no 1_655
H8 H11 3.1361 no 2_776
H8 H13 2.8790 no 2_776
H8 H19 2.6146 no 2_776
H8 H20 3.0227 no 2_676
H8 H20 3.0199 no 2_776
H8 H29 3.1727 no 2_776
H9 O1 3.3488 no .
H9 C20 3.3225 no 1_455
H9 C23 3.1805 no 2_676
H9 C27 3.5004 no 1_455
H9 C27 3.4468 no .
H9 H8 3.3178 no 1_455
H9 H11 2.3391 no 2_676
H9 H13 2.7226 no 1_455
H9 H13 3.3381 no .
H9 H14 3.4996 no 1_455
H9 H15 2.7815 no .
H10 O2 2.5818 no 2_767
H10 C16 3.3582 no 1_655
H10 C26 3.3276 no 2_767
H10 C28 3.5421 no 2_767
H10 C30 2.8596 no 2_767
H10 H4 3.1979 no 2_867
H10 H6 3.3914 no 1_655
H10 H17 2.8865 no 2_767
H10 H22 2.5206 no 2_767
H10 H23 3.0424 no 2_667
H10 H23 2.9614 no 2_767
H10 H30 3.2118 no 2_767
H11 C20 3.3354 no 2_776
H11 C21 2.9846 no 2_676
H11 C23 3.2202 no 2_676
H11 C23 3.0307 no 2_776
H11 H8 3.1361 no 2_776
H11 H9 2.3391 no 2_676
H11 H11 2.8104 no 2_676
H11 H11 2.5911 no 2_776
H11 H13 3.3855 no .
H11 H13 2.8829 no 2_776
H12 C1 3.5389 no 1_455
H12 C15 3.3772 no 1_455
H12 C27 3.0940 no 1_455
H12 H13 2.9495 no 1_455
H12 H14 2.7380 no 1_455
H12 H15 3.0763 no 1_455
H12 H15 3.2469 no .
H13 O1 3.3343 no 1_655
H13 C20 3.4855 no 2_776
H13 C21 3.3074 no .
H13 C23 3.3295 no .
H13 C23 3.4674 no 2_776
H13 H8 2.8790 no 2_776
H13 H9 3.3381 no .
H13 H9 2.7226 no 1_655
H13 H11 3.3855 no .
H13 H11 2.8829 no 2_776
H13 H12 2.9495 no 1_655
H14 O1 3.5832 no 1_655
H14 H9 3.4996 no 1_655
H14 H12 2.7380 no 1_655
H14 H15 3.5678 no 1_655
H14 H16 3.2639 no 1_655
H14 H25 2.7743 no 1_655
H15 C7 3.2052 no .
H15 C21 2.9197 no .
H15 C23 3.5728 no .
H15 C25 3.3524 no .
H15 H9 2.7815 no .
H15 H12 3.2469 no .
H15 H12 3.0763 no 1_655
H15 H14 3.5678 no 1_455
H15 H18 3.4287 no .
H16 C9 3.3537 no 1_455
H16 C16 3.0980 no 1_455
H16 C17 3.3725 no 1_455
H16 H6 2.8683 no 1_455
H16 H7 3.2046 no 1_455
H16 H7 3.0577 no .
H16 H14 3.2639 no 1_455
H16 H18 3.4644 no 1_455
H17 O2 3.4911 no 1_655
H17 C13 3.3248 no 1_455
H17 C13 3.5137 no 2_767
H17 C16 3.1757 no 1_455
H17 C22 3.4844 no 2_767
H17 H4 3.4096 no 1_455
H17 H4 2.9250 no 2_767
H17 H6 3.0988 no 1_455
H17 H6 2.8862 no .
H17 H7 2.9203 no .
H17 H10 2.8865 no 2_767
H18 O2 3.4978 no 1_655
H18 C17 3.5782 no .
H18 C19 3.4879 no 1_655
H18 H6 3.4960 no .
H18 H7 2.6758 no .
H18 H15 3.4287 no .
H18 H16 3.4644 no 1_655
H18 H27 2.6589 no 1_655
H19 C1 3.5586 no 2_776
H19 C20 3.3268 no 2_776
H19 C30 3.3399 no 1_565
H19 H1 3.1316 no 2_776
H19 H8 2.6146 no 2_776
H19 H20 3.4668 no 1_655
H19 H22 2.7330 no 1_565
H19 H23 3.2474 no 1_565
H19 H24 3.5554 no 1_565
H20 C1 3.2790 no 2_676
H20 C20 2.9675 no 2_676
H20 C23 3.3644 no 2_676
H20 C30 3.4526 no 1_565
H20 H1 3.5672 no 2_676
H20 H1 3.4913 no 2_776
H20 H8 3.0227 no 2_676
H20 H8 3.0199 no 2_776
H20 H19 3.4668 no 1_455
H20 H22 3.2415 no 1_565
H20 H23 3.1820 no 1_565
H20 H24 3.3609 no 1_565
H20 H29 3.1393 no 1_455
H21 C12 3.4025 no 2_677
H21 C14 3.3130 no 1_455
H21 C18 3.5732 no 2_677
H21 H3 3.5068 no 2_677
H21 H5 3.2537 no 1_455
H21 H22 3.5801 no 1_565
H21 H23 3.3992 no 1_565
H21 H29 2.8787 no 1_455
H22 C5 3.5074 no 2_767
H22 C22 3.2219 no 2_767
H22 C29 3.3444 no 1_545
H22 H3 3.0637 no 2_767
H22 H10 2.5206 no 2_767
H22 H19 2.7330 no 1_545
H22 H20 3.2415 no 1_545
H22 H21 3.5801 no 1_545
H22 H23 3.4423 no 1_655
H23 C5 3.2403 no 2_667
H23 C13 3.2879 no 2_667
H23 C22 2.9381 no 2_667
H23 C29 3.4673 no 1_545
H23 H3 3.4730 no 2_667
H23 H3 3.5110 no 2_767
H23 H4 3.5797 no 2_667
H23 H10 3.0424 no 2_667
H23 H10 2.9614 no 2_767
H23 H19 3.2474 no 1_545
H23 H20 3.1820 no 1_545
H23 H21 3.3992 no 1_545
H23 H22 3.4423 no 1_455
H23 H30 3.1404 no 1_455
H24 C2 3.4759 no 2_666
H24 C3 3.3741 no 1_455
H24 H1 3.5692 no 2_666
H24 H2 3.3172 no 1_455
H24 H19 3.5554 no 1_545
H24 H20 3.3609 no 1_545
H24 H30 2.8805 no 1_455
H25 C6 3.4105 no 1_455
H25 C11 3.2002 no 1_455
H25 C12 3.2591 no 1_455
H25 C18 3.5842 no 1_455
H25 C27 3.5347 no 1_455
H25 H14 2.7743 no 1_455
H25 H29 3.4087 no 1_455
H26 C11 3.0058 no 1_455
H26 C11 3.1534 no 2_677
H26 C12 3.0686 no 1_455
H26 C12 3.1259 no 2_677
H26 C14 2.9938 no 1_455
H26 C14 3.1146 no 2_677
H26 H5 3.4692 no 1_455
H26 H29 3.4555 no 1_455
H27 C2 3.2510 no 1_455
H27 C4 3.2018 no 1_455
H27 C10 3.4148 no 1_455
H27 C15 3.5722 no 1_455
H27 C28 3.4789 no 1_455
H27 H18 2.6589 no 1_455
H27 H30 3.3523 no 1_455
H28 C2 3.0050 no 1_455
H28 C2 3.1631 no 2_666
H28 C3 3.0038 no 1_455
H28 C3 3.1328 no 2_666
H28 C4 2.9467 no 1_455
H28 C4 3.2245 no 2_666
H28 H2 3.4655 no 1_455
H28 H30 3.3304 no 1_455
H29 O1 3.3631 no 1_655
H29 C29 3.2738 no 1_655
H29 H8 3.1727 no 2_776
H29 H20 3.1393 no 1_655
H29 H21 2.8787 no 1_655
H29 H25 3.4087 no 1_655
H29 H26 3.4555 no 1_655
H30 O2 3.3628 no 1_655
H30 C30 3.2636 no 1_655
H30 H10 3.2118 no 2_767
H30 H23 3.1404 no 1_655
H30 H24 2.8805 no 1_655
H30 H27 3.3523 no 1_655
H30 H28 3.3304 no 1_655

loop_
_geom_torsion_atom_site_label_1
_geom_torsion_atom_site_label_2
_geom_torsion_atom_site_label_3
_geom_torsion_atom_site_label_4
_geom_torsion
_geom_torsion_publ_flag
_geom_torsion_site_symmetry_1
_geom_torsion_site_symmetry_3
_geom_torsion_site_symmetry_4
C29 O1 C24 C8 75.9(10) no . . .
C29 O1 C24 C27 -160.1(7) no . . .
C30 O2 C26 C19 77.3(10) no . . .
C30 O2 C26 C28 -162.1(8) no . . .
C15 C1 C20 C23 -2.2(15) no . . .
C20 C1 C15 C2 -178.0(9) no . . .
C20 C1 C15 C7 4.9(14) no . . .
C3 C2 C4 C3 0.7(14) no 2_766 . .
C3 C2 C4 C10 179.4(9) no 2_766 . .
C4 C2 C3 C4 -0.7(15) no . 2_766 2_766
C3 C2 C15 C1 -0.2(15) no 2_766 . .
C3 C2 C15 C7 176.8(9) no 2_766 . .
C15 C2 C3 C4 -177.1(9) no . 2_766 2_766
C4 C2 C15 C1 -176.6(8) no . . .
C4 C2 C15 C7 0.4(14) no . . .
C15 C2 C4 C3 177.3(8) no . . .
C15 C2 C4 C10 -4.0(14) no . . .
C2 C3 C4 C2 -0.7(15) no 2_766 . .
C2 C3 C4 C10 -179.4(9) no 2_766 . .
C2 C4 C10 C19 -178.2(9) no . . .
C2 C4 C10 C25 2.7(16) no . . .
C3 C4 C10 C19 0.5(16) no . . .
C3 C4 C10 C25 -178.6(10) no . . .
C18 C5 C22 C13 -3.1(14) no . . .
C22 C5 C18 C9 1.4(13) no . . .
C22 C5 C18 C12 -177.5(8) no . . .
C8 C6 C11 C12 179.5(8) no . . .
C8 C6 C11 C14 -7.3(12) no . . .
C11 C6 C8 C24 81.5(10) no . . .
C8 C6 C17 C9 -174.6(8) no . . .
C17 C6 C8 C24 -104.4(10) no . . .
C11 C6 C17 C9 -0.0(12) no . . .
C17 C6 C11 C12 5.0(12) no . . .
C17 C6 C11 C14 178.2(7) no . . .
C15 C7 C21 C23 -1.8(17) no . . .
C21 C7 C15 C1 -3.0(16) no . . .
C21 C7 C15 C2 179.9(10) no . . .
C15 C7 C25 C10 -5.6(17) no . . .
C25 C7 C15 C1 -178.7(9) no . . .
C25 C7 C15 C2 4.2(16) no . . .
C21 C7 C25 C10 178.6(10) no . . .
C25 C7 C21 C23 173.9(10) no . . .
C6 C8 C24 O1 -177.4(8) no . . .
C6 C8 C24 C27 64.3(12) no . . .
C16 C9 C17 C6 -179.0(8) no . . .
C17 C9 C16 C13 176.9(8) no . . .
C16 C9 C18 C5 -0.7(13) no . . .
C16 C9 C18 C12 178.2(8) no . . .
C18 C9 C16 C13 2.0(14) no . . .
C17 C9 C18 C5 -175.3(8) no . . .
C17 C9 C18 C12 3.6(13) no . . .
C18 C9 C17 C6 -4.3(14) no . . .
C4 C10 C19 C26 75.7(13) no . . .
C4 C10 C25 C7 2.1(18) no . . .
C19 C10 C25 C7 -177.1(9) no . . .
C25 C10 C19 C26 -105.2(11) no . . .
C6 C11 C12 C14 175.1(7) no . . 2_777
C6 C11 C12 C18 -5.9(13) no . . .
C6 C11 C14 C12 -175.6(8) no . . 2_777
C12 C11 C14 C12 -2.1(14) no . . 2_777
C14 C11 C12 C14 1.9(12) no . . 2_777
C14 C11 C12 C18 -179.1(8) no . . .
C11 C12 C14 C11 -2.0(14) no . 2_777 2_777
C11 C12 C18 C5 -179.7(8) no . . .
C11 C12 C18 C9 1.4(13) no . . .
C14 C12 C18 C5 -0.7(14) no 2_777 . .
C14 C12 C18 C9 -179.6(8) no 2_777 . .
C18 C12 C14 C11 179.0(8) no . 2_777 2_777
C16 C13 C22 C5 4.3(13) no . . .
C22 C13 C16 C9 -3.8(14) no . . .
C10 C19 C26 O2 -176.1(7) no . . .
C10 C19 C26 C28 69.5(10) no . . .
C1 C20 C23 C21 -2.6(17) no . . .
C7 C21 C23 C20 4.6(18) no . . .
